data_4110351
loop_
_publ_author_name
'Frank Bock'
'Frank Fischer'
'Wolfdieter A. Schenk'

_publ_contact_author
; 
             Prof. Dr. Wolfdieter A. Schenk
             Institut f\"ur Anorganische Chemie
             Universit\"at W\"urzburg
             Am Hubland
             D-97074 W\"urzburg
             Germany
;
_publ_contact_author_email wolfdieter.schenk@mail.uni-wuerzburg.de
_publ_contact_author_fax '+49 931 8884605'
_publ_contact_author_phone '+49 931 8885259'
_publ_section_title
;
 Diastereoselective Proton Transfer: A Route to Enantiomerically Pure
 Half-Sandwich Rhenium Complexes
;
_journal_name_full 'Journal of the American Chemical Society'
_journal_page_first 68
_journal_page_last 69
_journal_paper_doi 10.1021/ja057089z
_journal_volume 128
_journal_year 2006
_chemical_formula_sum 'C21 H26 N2 O4 P Re S'
_chemical_formula_weight 619.67
_chemical_name_common unlike-[CpRe(NO){P(Me)(Ph)(C6H4o-NMe2)}]O3SMe
_chemical_name_systematic
; 
 ? 
;
_space_group_IT_number 14
_symmetry_cell_setting monoclinic
_symmetry_space_group_name_Hall '-P 2ybc'
_symmetry_space_group_name_H-M 'P 1 21/c 1'
_atom_sites_solution_hydrogens geom
_atom_sites_solution_primary direct
_atom_sites_solution_secondary difmap
_audit_creation_method SHELXL-97
_cell_angle_alpha 90.00
_cell_angle_beta 97.908(7)
_cell_angle_gamma 90.00
_cell_formula_units_Z 4
_cell_length_a 11.1512(7)
_cell_length_b 13.6587(11)
_cell_length_c 14.6425(7)
_cell_measurement_reflns_used 5000
_cell_measurement_temperature 173(2)
_cell_measurement_theta_max 24.6
_cell_measurement_theta_min 6.6
_cell_volume 2209.0(3)
_computing_cell_refinement Stoe-IPDS
_computing_data_collection Stoe-IPDS
_computing_data_reduction Stoe-IPDS
_computing_molecular_graphics 'XP in SHELXTL-97'
_computing_publication_material 'XP in SHELXTL-97'
_computing_structure_refinement 'SHELXL-97 (Sheldrick, 1997)'
_computing_structure_solution 'SHELXS-97 (Sheldrick, 1990)'
_diffrn_ambient_temperature 173(2)
_diffrn_measured_fraction_theta_full 0.945
_diffrn_measured_fraction_theta_max 0.945
_diffrn_measurement_device_type Stoe-IPDS
_diffrn_measurement_method Stoe-IPDS
_diffrn_radiation_monochromator graphite
_diffrn_radiation_source 'fine-focus sealed tube'
_diffrn_radiation_type MoK\a
_diffrn_radiation_wavelength 0.71073
_diffrn_reflns_av_R_equivalents 0.0710
_diffrn_reflns_av_sigmaI/netI 0.1048
_diffrn_reflns_limit_h_max 14
_diffrn_reflns_limit_h_min -14
_diffrn_reflns_limit_k_max 17
_diffrn_reflns_limit_k_min -17
_diffrn_reflns_limit_l_max 16
_diffrn_reflns_limit_l_min -17
_diffrn_reflns_number 14054
_diffrn_reflns_theta_full 26.90
_diffrn_reflns_theta_max 26.90
_diffrn_reflns_theta_min 2.05
_exptl_absorpt_coefficient_mu 5.698
_exptl_absorpt_correction_T_max 0.32145
_exptl_absorpt_correction_T_min 0.31395
_exptl_absorpt_correction_type sphere
_exptl_absorpt_process_details
;
Interpolation using  Int.Tab. Vol. C (1992) p. 523,Tab. 6.3.3.3
for values of muR in the range 0-2.5, and Int.Tab. Vol.II (1959)
p.302; Table 5.3.6 B for muR in the range 2.6-10.0.
The interpolation procedure of C.W.Dwiggins Jr (Acta Cryst.(1975)
A31,146-148) is used with some modification.
;
_exptl_crystal_colour yellow
_exptl_crystal_density_diffrn 1.863
_exptl_crystal_description block
_exptl_crystal_F_000 1216
_exptl_crystal_size_max 0.3
_exptl_crystal_size_mid 0.2
_exptl_crystal_size_min 0.2
_exptl_crystal_size_rad 0.1000
_refine_diff_density_max 1.189
_refine_diff_density_min -2.600
_refine_diff_density_rms 0.183
_refine_ls_extinction_method none
_refine_ls_goodness_of_fit_ref 0.839
_refine_ls_hydrogen_treatment constr
_refine_ls_matrix_type full
_refine_ls_number_parameters 251
_refine_ls_number_reflns 4507
_refine_ls_number_restraints 0
_refine_ls_restrained_S_all 0.839
_refine_ls_R_factor_all 0.0733
_refine_ls_R_factor_gt 0.0353
_refine_ls_shift/su_max 0.001
_refine_ls_shift/su_mean 0.000
_refine_ls_structure_factor_coef Fsqd
_refine_ls_weighting_details 'calc w=1/[\s^2^(Fo^2^)+(0.0273P)^2^+0.0000P] where P=(Fo^2^+2Fc^2^)/3'
_refine_ls_weighting_scheme calc
_refine_ls_wR_factor_gt 0.0649
_refine_ls_wR_factor_ref 0.0714
_reflns_number_gt 2793
_reflns_number_total 4507
_reflns_threshold_expression >2sigma(I)
_cod_data_source_file ja057089zsi20051121_112233.cif
_cod_data_source_block bocrhe2l1
_cod_original_cell_volume 2209.0(2)
_cod_database_code 4110351

loop_
_symmetry_equiv_pos_as_xyz
'x, y, z'
'-x, y+1/2, -z+1/2'
'-x, -y, -z'
'x, -y-1/2, z-1/2'

loop_
_atom_site_label
_atom_site_type_symbol
_atom_site_fract_x
_atom_site_fract_y
_atom_site_fract_z
_atom_site_U_iso_or_equiv
_atom_site_adp_type
_atom_site_occupancy
_atom_site_symmetry_multiplicity
_atom_site_calc_flag
_atom_site_refinement_flags
C1 C 0.7647(7) 0.2503(5) 0.2423(6) 0.037(2) Uani 1 1 d .
H1A H 0.8151 0.1952 0.2672 0.055 Uiso 1 1 calc R
H1B H 0.7221 0.2776 0.2907 0.055 Uiso 1 1 calc R
H1C H 0.8161 0.3009 0.2203 0.055 Uiso 1 1 calc R
C10 C 0.4492(7) 0.1840(5) 0.8123(6) 0.0245(8) Uani 1 1 d .
H10 H 0.4727 0.2226 0.7638 0.029 Uiso 1 1 calc R
C11 C 0.3677(7) 0.1048(5) 0.8037(6) 0.0245(8) Uani 1 1 d .
H11 H 0.3255 0.0807 0.7474 0.029 Uiso 1 1 calc R
C12 C 0.3588(7) 0.0670(5) 0.8928(6) 0.0245(8) Uani 1 1 d .
H12 H 0.3099 0.0136 0.9068 0.029 Uiso 1 1 calc R
C13 C 0.4348(7) 0.1225(5) 0.9557(6) 0.0245(8) Uani 1 1 d .
H13 H 0.4475 0.1128 1.0206 0.029 Uiso 1 1 calc R
C14 C 0.4894(7) 0.1945(5) 0.9083(6) 0.0245(8) Uani 1 1 d .
H14 H 0.5444 0.2427 0.9356 0.029 Uiso 1 1 calc R
C20 C 0.4731(7) 0.4417(5) 0.8811(6) 0.0246(17) Uani 1 1 d .
H20A H 0.4715 0.5131 0.8746 0.037 Uiso 1 1 calc R
H20B H 0.5207 0.4132 0.8363 0.037 Uiso 1 1 calc R
H20C H 0.5098 0.4242 0.9437 0.037 Uiso 1 1 calc R
C30 C 0.2514(6) 0.4538(5) 0.7536(5) 0.0194(16) Uani 1 1 d .
C31 C 0.1264(7) 0.4566(5) 0.7338(6) 0.0258(17) Uani 1 1 d .
H31 H 0.0782 0.4290 0.7759 0.031 Uiso 1 1 calc R
C32 C 0.0709(8) 0.4995(6) 0.6527(6) 0.036(2) Uani 1 1 d .
H32 H -0.0149 0.5012 0.6396 0.043 Uiso 1 1 calc R
C33 C 0.1399(8) 0.5394(6) 0.5915(6) 0.030(2) Uani 1 1 d .
H33 H 0.1023 0.5697 0.5365 0.036 Uiso 1 1 calc R
C34 C 0.2645(7) 0.5353(5) 0.6106(6) 0.0238(17) Uani 1 1 d .
H34 H 0.3122 0.5616 0.5674 0.029 Uiso 1 1 calc R
C35 C 0.3215(7) 0.4937(4) 0.6909(5) 0.0194(16) Uani 1 1 d .
H35 H 0.4073 0.4923 0.7034 0.023 Uiso 1 1 calc R
C40 C 0.2447(6) 0.4494(4) 0.9502(5) 0.0179(15) Uani 1 1 d .
C41 C 0.1941(6) 0.3876(4) 1.0092(5) 0.0167(15) Uani 1 1 d .
C42 C 0.1347(7) 0.4265(5) 1.0792(6) 0.0256(18) Uani 1 1 d .
H42 H 0.0983 0.3842 1.1189 0.031 Uiso 1 1 calc R
C43 C 0.1293(7) 0.5275(6) 1.0903(6) 0.0278(19) Uani 1 1 d .
H43 H 0.0901 0.5543 1.1382 0.033 Uiso 1 1 calc R
C44 C 0.1811(7) 0.5891(5) 1.0313(6) 0.0276(18) Uani 1 1 d .
H44 H 0.1777 0.6580 1.0393 0.033 Uiso 1 1 calc R
C45 C 0.2370(6) 0.5511(5) 0.9618(6) 0.0212(16) Uani 1 1 d .
H45 H 0.2709 0.5938 0.9210 0.025 Uiso 1 1 calc R
C50 C 0.2860(7) 0.2467(5) 1.0876(6) 0.0277(19) Uani 1 1 d .
H50A H 0.2519 0.2712 1.1415 0.042 Uiso 1 1 calc R
H50B H 0.3679 0.2728 1.0882 0.042 Uiso 1 1 calc R
H50C H 0.2892 0.1750 1.0896 0.042 Uiso 1 1 calc R
C51 C 0.0871(6) 0.2312(6) 1.0003(6) 0.0270(16) Uani 1 1 d .
H51A H 0.0953 0.1604 0.9920 0.041 Uiso 1 1 calc R
H51B H 0.0302 0.2578 0.9494 0.041 Uiso 1 1 calc R
H51C H 0.0566 0.2440 1.0588 0.041 Uiso 1 1 calc R
N1 N 0.1463(5) 0.2263(5) 0.8054(4) 0.0229(12) Uani 1 1 d .
N2 N 0.2077(4) 0.2790(4) 1.0013(4) 0.0148(11) Uani 1 1 d .
O1 O 0.0565(4) 0.2229(5) 0.7493(4) 0.0387(13) Uani 1 1 d .
O2 O 0.5816(5) 0.1374(3) 0.1877(4) 0.0331(14) Uani 1 1 d .
O3 O 0.5880(5) 0.2956(3) 0.1169(4) 0.0336(14) Uani 1 1 d .
O4 O 0.7278(5) 0.1688(4) 0.0815(4) 0.0366(15) Uani 1 1 d .
P1 P 0.32031(15) 0.39473(12) 0.86053(13) 0.0150(4) Uani 1 1 d .
Re1 Re 0.28726(3) 0.22645(2) 0.87645(2) 0.01556(8) Uani 1 1 d .
S1 S 0.65797(16) 0.20939(12) 0.14961(14) 0.0224(4) Uani 1 1 d .

loop_
_atom_site_aniso_label
_atom_site_aniso_U_11
_atom_site_aniso_U_22
_atom_site_aniso_U_33
_atom_site_aniso_U_23
_atom_site_aniso_U_13
_atom_site_aniso_U_12
C1 0.042(5) 0.033(6) 0.032(6) -0.002(3) -0.009(4) 0.000(3)
C10 0.0286(18) 0.0196(15) 0.026(2) 0.0007(13) 0.0073(15) 0.0162(13)
C11 0.0286(18) 0.0196(15) 0.026(2) 0.0007(13) 0.0073(15) 0.0162(13)
C12 0.0286(18) 0.0196(15) 0.026(2) 0.0007(13) 0.0073(15) 0.0162(13)
C13 0.0286(18) 0.0196(15) 0.026(2) 0.0007(13) 0.0073(15) 0.0162(13)
C14 0.0286(18) 0.0196(15) 0.026(2) 0.0007(13) 0.0073(15) 0.0162(13)
C20 0.027(4) 0.031(4) 0.015(5) 0.000(3) 0.002(3) 0.003(3)
C30 0.021(4) 0.016(3) 0.020(5) -0.002(3) -0.001(3) 0.008(3)
C31 0.033(4) 0.032(4) 0.014(5) 0.008(3) 0.008(3) 0.006(3)
C32 0.024(4) 0.050(5) 0.030(6) 0.000(4) -0.006(4) 0.013(4)
C33 0.044(5) 0.027(5) 0.017(6) 0.001(3) -0.001(4) 0.010(4)
C34 0.037(4) 0.022(4) 0.012(5) -0.001(3) 0.002(3) -0.004(3)
C35 0.029(4) 0.007(3) 0.023(5) -0.001(3) 0.005(3) -0.006(3)
C40 0.021(4) 0.012(3) 0.020(5) -0.002(3) 0.001(3) -0.001(3)
C41 0.017(3) 0.014(3) 0.018(5) -0.004(3) -0.002(3) 0.001(3)
C42 0.033(4) 0.023(4) 0.021(5) 0.002(3) 0.006(3) -0.001(3)
C43 0.030(4) 0.034(5) 0.021(5) -0.008(3) 0.009(4) 0.000(3)
C44 0.028(4) 0.021(4) 0.034(6) -0.005(3) 0.001(4) 0.002(3)
C45 0.021(4) 0.015(3) 0.028(5) -0.002(3) 0.005(3) -0.006(3)
C50 0.039(4) 0.026(5) 0.018(5) 0.006(3) 0.002(3) 0.011(3)
C51 0.027(4) 0.024(3) 0.033(5) -0.003(4) 0.014(3) -0.006(4)
N1 0.029(3) 0.020(3) 0.019(4) -0.005(3) 0.005(3) 0.002(3)
N2 0.021(3) 0.014(3) 0.009(3) -0.001(3) 0.003(2) -0.001(3)
O1 0.027(3) 0.057(3) 0.029(4) -0.008(3) -0.007(2) -0.001(3)
O2 0.047(4) 0.021(3) 0.034(4) -0.001(2) 0.016(3) -0.010(2)
O3 0.033(3) 0.024(3) 0.041(4) 0.009(2) -0.003(3) 0.004(2)
O4 0.039(3) 0.041(3) 0.033(4) -0.015(3) 0.020(3) -0.006(3)
P1 0.0195(9) 0.0125(8) 0.0132(11) 0.0009(7) 0.0031(7) -0.0005(6)
Re1 0.01967(12) 0.01388(11) 0.01309(15) 0.00008(16) 0.00208(8) 0.00164(16)
S1 0.0283(9) 0.0201(10) 0.0202(12) -0.0028(7) 0.0081(8) -0.0061(7)

loop_
_atom_type_symbol
_atom_type_description
_atom_type_scat_dispersion_real
_atom_type_scat_dispersion_imag
_atom_type_scat_source
C C 0.0033 0.0016 'International Tables Vol C Tables 4.2.6.8 and 6.1.1.4'
H H 0.0000 0.0000 'International Tables Vol C Tables 4.2.6.8 and 6.1.1.4'
N N 0.0061 0.0033 'International Tables Vol C Tables 4.2.6.8 and 6.1.1.4'
O O 0.0106 0.0060 'International Tables Vol C Tables 4.2.6.8 and 6.1.1.4'
P P 0.1023 0.0942 'International Tables Vol C Tables 4.2.6.8 and 6.1.1.4'
Re Re -1.0185 7.2310 'International Tables Vol C Tables 4.2.6.8 and 6.1.1.4'
S S 0.1246 0.1234 'International Tables Vol C Tables 4.2.6.8 and 6.1.1.4'

loop_
_geom_angle_atom_site_label_1
_geom_angle_atom_site_label_2
_geom_angle_atom_site_label_3
_geom_angle
C11 C10 C14 106.1(7)
C11 C10 Re1 71.7(4)
C14 C10 Re1 73.7(4)
C10 C11 C12 108.9(7)
C10 C11 Re1 71.5(4)
C12 C11 Re1 75.4(4)
C13 C12 C11 107.3(7)
C13 C12 Re1 74.1(4)
C11 C12 Re1 68.3(4)
C12 C13 C14 108.9(8)
C12 C13 Re1 71.4(4)
C14 C13 Re1 69.6(4)
C13 C14 C10 108.8(7)
C13 C14 Re1 75.5(4)
C10 C14 Re1 69.5(4)
C31 C30 C35 119.4(7)
C31 C30 P1 118.8(6)
C35 C30 P1 121.8(5)
C30 C31 C32 120.5(7)
C33 C32 C31 120.1(8)
C32 C33 C34 119.4(8)
C35 C34 C33 121.4(8)
C34 C35 C30 119.2(7)
C41 C40 C45 119.5(6)
C41 C40 P1 118.1(5)
C45 C40 P1 122.4(5)
C40 C41 C42 120.0(6)
C40 C41 N2 120.1(6)
C42 C41 N2 119.8(6)
C43 C42 C41 119.6(7)
C44 C43 C42 120.0(7)
C45 C44 C43 120.3(7)
C44 C45 C40 120.5(7)
O1 N1 Re1 172.9(5)
C51 N2 C41 109.5(5)
C51 N2 C50 107.3(5)
C41 N2 C50 106.2(5)
C51 N2 Re1 107.9(4)
C41 N2 Re1 115.7(4)
C50 N2 Re1 109.9(4)
C20 P1 C40 104.7(3)
C20 P1 C30 105.1(3)
C40 P1 C30 104.8(3)
C20 P1 Re1 119.3(2)
C40 P1 Re1 103.7(2)
C30 P1 Re1 117.6(2)
N1 Re1 C10 117.4(3)
N1 Re1 C11 95.9(3)
C10 Re1 C11 36.8(3)
N1 Re1 N2 93.4(2)
C10 Re1 N2 149.1(2)
C11 Re1 N2 148.7(2)
N1 Re1 C14 153.8(3)
C10 Re1 C14 36.8(3)
C11 Re1 C14 60.2(3)
N2 Re1 C14 112.5(2)
N1 Re1 C12 109.0(3)
C10 Re1 C12 60.7(3)
C11 Re1 C12 36.3(3)
N2 Re1 C12 112.5(2)
C14 Re1 C12 58.9(3)
N1 Re1 P1 94.7(2)
C10 Re1 P1 93.78(19)
C11 Re1 P1 127.2(2)
N2 Re1 P1 81.56(15)
C14 Re1 P1 92.51(18)
C12 Re1 P1 150.9(2)
N1 Re1 C13 142.8(3)
C10 Re1 C13 59.9(3)
C11 Re1 C13 59.1(3)
N2 Re1 C13 96.8(2)
C14 Re1 C13 34.9(3)
C12 Re1 C13 34.5(3)
P1 Re1 C13 122.11(19)
O4 S1 O3 113.3(4)
O4 S1 O2 113.5(3)
O3 S1 O2 110.9(3)
O4 S1 C1 106.2(4)
O3 S1 C1 105.7(3)
O2 S1 C1 106.6(4)

loop_
_geom_bond_atom_site_label_1
_geom_bond_atom_site_label_2
_geom_bond_distance
C1 S1 1.768(8)
C10 C11 1.406(11)
C10 C14 1.423(11)
C10 Re1 2.225(7)
C11 C12 1.420(11)
C11 Re1 2.228(7)
C12 C13 1.387(11)
C12 Re1 2.321(7)
C13 C14 1.391(10)
C13 Re1 2.355(7)
C14 Re1 2.280(7)
C20 P1 1.806(7)
C30 C31 1.385(10)
C30 C35 1.395(10)
C30 P1 1.834(8)
C31 C32 1.391(11)
C32 C33 1.372(12)
C33 C34 1.381(11)
C34 C35 1.380(11)
C40 C41 1.383(10)
C40 C45 1.402(8)
C40 P1 1.816(7)
C41 C42 1.399(10)
C41 N2 1.497(8)
C42 C43 1.391(10)
C43 C44 1.387(11)
C44 C45 1.368(11)
C50 N2 1.501(9)
C51 N2 1.494(8)
N1 O1 1.206(7)
N1 Re1 1.761(6)
N2 Re1 2.256(5)
O2 S1 1.461(5)
O3 S1 1.457(5)
O4 S1 1.457(6)
P1 Re1 2.3446(16)

loop_
_geom_torsion_atom_site_label_1
_geom_torsion_atom_site_label_2
_geom_torsion_atom_site_label_3
_geom_torsion_atom_site_label_4
_geom_torsion
C14 C10 C11 C12 -0.5(7)
Re1 C10 C11 C12 -66.7(5)
C14 C10 C11 Re1 66.2(5)
C10 C11 C12 C13 -0.2(7)
Re1 C11 C12 C13 -64.3(5)
C10 C11 C12 Re1 64.1(5)
C11 C12 C13 C14 0.8(7)
Re1 C12 C13 C14 -59.7(5)
C11 C12 C13 Re1 60.5(4)
C12 C13 C14 C10 -1.1(7)
Re1 C13 C14 C10 -61.9(5)
C12 C13 C14 Re1 60.9(5)
C11 C10 C14 C13 0.9(7)
Re1 C10 C14 C13 65.8(5)
C11 C10 C14 Re1 -64.9(5)
C35 C30 C31 C32 -0.6(11)
P1 C30 C31 C32 -179.0(6)
C30 C31 C32 C33 0.0(12)
C31 C32 C33 C34 1.0(13)
C32 C33 C34 C35 -1.5(12)
C33 C34 C35 C30 0.9(11)
C31 C30 C35 C34 0.1(10)
P1 C30 C35 C34 178.5(5)
C45 C40 C41 C42 0.6(10)
P1 C40 C41 C42 -179.9(6)
C45 C40 C41 N2 -176.5(6)
P1 C40 C41 N2 3.0(9)
C40 C41 C42 C43 -1.4(11)
N2 C41 C42 C43 175.7(6)
C41 C42 C43 C44 0.9(12)
C42 C43 C44 C45 0.4(12)
C43 C44 C45 C40 -1.2(12)
C41 C40 C45 C44 0.7(11)
P1 C40 C45 C44 -178.8(6)
C40 C41 N2 C51 -131.3(7)
C42 C41 N2 C51 51.6(8)
C40 C41 N2 C50 113.1(7)
C42 C41 N2 C50 -64.0(8)
C40 C41 N2 Re1 -9.2(8)
C42 C41 N2 Re1 173.7(5)
C41 C40 P1 C20 -121.8(6)
C45 C40 P1 C20 57.7(7)
C41 C40 P1 C30 127.8(6)
C45 C40 P1 C30 -52.7(6)
C41 C40 P1 Re1 4.0(6)
C45 C40 P1 Re1 -176.6(5)
C31 C30 P1 C20 -160.8(6)
C35 C30 P1 C20 20.8(7)
C31 C30 P1 C40 -50.7(6)
C35 C30 P1 C40 130.9(6)
C31 C30 P1 Re1 63.8(6)
C35 C30 P1 Re1 -114.6(5)
C11 C10 Re1 N1 -59.9(5)
C14 C10 Re1 N1 -173.6(4)
C14 C10 Re1 C11 -113.6(6)
C11 C10 Re1 N2 122.9(5)
C14 C10 Re1 N2 9.3(7)
C11 C10 Re1 C14 113.6(6)
C11 C10 Re1 C12 37.6(5)
C14 C10 Re1 C12 -76.1(5)
C11 C10 Re1 P1 -157.2(4)
C14 C10 Re1 P1 89.1(4)
C11 C10 Re1 C13 77.5(5)
C14 C10 Re1 C13 -36.1(4)
C10 C11 Re1 N1 129.5(5)
C12 C11 Re1 N1 -114.5(5)
C12 C11 Re1 C10 116.1(7)
C10 C11 Re1 N2 -124.0(5)
C12 C11 Re1 N2 -7.9(8)
C10 C11 Re1 C14 -39.2(4)
C12 C11 Re1 C14 76.9(5)
C10 C11 Re1 C12 -116.1(7)
C10 C11 Re1 P1 29.0(5)
C12 C11 Re1 P1 145.1(4)
C10 C11 Re1 C13 -79.9(5)
C12 C11 Re1 C13 36.2(4)
C51 N2 Re1 N1 37.5(5)
C41 N2 Re1 N1 -85.5(4)
C50 N2 Re1 N1 154.2(5)
C51 N2 Re1 C10 -145.0(5)
C41 N2 Re1 C10 92.0(6)
C50 N2 Re1 C10 -28.3(7)
C51 N2 Re1 C11 -69.7(7)
C41 N2 Re1 C11 167.3(5)
C50 N2 Re1 C11 47.0(7)
C51 N2 Re1 C14 -139.0(5)
C41 N2 Re1 C14 98.0(4)
C50 N2 Re1 C14 -22.3(5)
C51 N2 Re1 C12 -74.8(5)
C41 N2 Re1 C12 162.3(4)
C50 N2 Re1 C12 42.0(5)
C51 N2 Re1 P1 131.7(4)
C41 N2 Re1 P1 8.8(4)
C50 N2 Re1 P1 -111.5(4)
C51 N2 Re1 C13 -106.7(5)
C41 N2 Re1 C13 130.3(4)
C50 N2 Re1 C13 10.1(5)
C13 C14 Re1 N1 -103.9(7)
C10 C14 Re1 N1 13.0(8)
C13 C14 Re1 C10 -116.9(6)
C13 C14 Re1 C11 -77.6(5)
C10 C14 Re1 C11 39.3(4)
C13 C14 Re1 N2 68.3(5)
C10 C14 Re1 N2 -174.9(4)
C13 C14 Re1 C12 -35.2(5)
C10 C14 Re1 C12 81.6(5)
C13 C14 Re1 P1 150.2(4)
C10 C14 Re1 P1 -93.0(4)
C10 C14 Re1 C13 116.9(6)
C13 C12 Re1 N1 -170.1(4)
C11 C12 Re1 N1 73.3(5)
C13 C12 Re1 C10 78.4(5)
C11 C12 Re1 C10 -38.1(5)
C13 C12 Re1 C11 116.5(7)
C13 C12 Re1 N2 -67.9(5)
C11 C12 Re1 N2 175.6(4)
C13 C12 Re1 C14 35.6(5)
C11 C12 Re1 C14 -80.9(5)
C13 C12 Re1 P1 46.8(7)
C11 C12 Re1 P1 -69.7(7)
C11 C12 Re1 C13 -116.5(7)
C20 P1 Re1 N1 -157.5(4)
C40 P1 Re1 N1 86.6(3)
C30 P1 Re1 N1 -28.4(3)
C20 P1 Re1 C10 -39.6(4)
C40 P1 Re1 C10 -155.5(3)
C30 P1 Re1 C10 89.5(3)
C20 P1 Re1 C11 -56.5(4)
C40 P1 Re1 C11 -172.4(4)
C30 P1 Re1 C11 72.6(4)
C20 P1 Re1 N2 109.7(3)
C40 P1 Re1 N2 -6.2(3)
C30 P1 Re1 N2 -121.2(3)
C20 P1 Re1 C14 -2.7(4)
C40 P1 Re1 C14 -118.6(3)
C30 P1 Re1 C14 126.4(3)
C20 P1 Re1 C12 -12.3(5)
C40 P1 Re1 C12 -128.2(5)
C30 P1 Re1 C12 116.8(5)
C20 P1 Re1 C13 16.9(4)
C40 P1 Re1 C13 -99.0(3)
C30 P1 Re1 C13 146.0(3)
C12 C13 Re1 N1 15.5(7)
C14 C13 Re1 N1 134.9(5)
C12 C13 Re1 C10 -81.2(5)
C14 C13 Re1 C10 38.2(5)
C12 C13 Re1 C11 -38.2(5)
C14 C13 Re1 C11 81.2(5)
C12 C13 Re1 N2 120.4(5)
C14 C13 Re1 N2 -120.2(5)
C12 C13 Re1 C14 -119.3(7)
C14 C13 Re1 C12 119.3(7)
C12 C13 Re1 P1 -155.3(4)
C14 C13 Re1 P1 -35.9(5)
